data_9004680
loop_
_publ_author_name
'Huminicki, D. M. C.'
'Hawthorne, F. C.'

_publ_section_title
;
 Refinement of the crystal structure of aminoffite
;
_journal_name_full 'The Canadian Mineralogist'
_journal_page_first 915
_journal_page_last 922
_journal_paper_doi 10.2113/gscanmin.40.3.915
_journal_volume 40
_journal_year 2002
_chemical_formula_sum 'Be2 Ca3 H2 O12 Si3'
_chemical_name_mineral Aminoffite
_space_group_IT_number 86
_symmetry_space_group_name_Hall '-P 4bc'
_symmetry_space_group_name_H-M 'P 42/n :2'
_cell_angle_alpha 90
_cell_angle_beta 90
_cell_angle_gamma 90
_cell_length_a 9.809
_cell_length_b 9.809
_cell_length_c 9.844
_cell_formula_units_Z 4
_cell_volume 947.155
_database_code_amcsd 0005773
_exptl_crystal_density_diffrn 2.921
_cod_original_sg_symbol_H-M 'P 42/n'
_cod_original_formula_sum 'Ca3 Si3 Be2 O12 H2'
_cod_database_code 9004680

loop_
_space_group_symop_operation_xyz
x,y,z
y,1/2-x,1/2-z
-y,1/2+x,1/2+z
1/2+x,1/2+y,-z
1/2-x,1/2-y,z
1/2-y,x,1/2-z
1/2+y,-x,1/2+z
-x,-y,-z

loop_
_atom_site_aniso_label
_atom_site_aniso_U_11
_atom_site_aniso_U_22
_atom_site_aniso_U_33
_atom_site_aniso_U_12
_atom_site_aniso_U_13
_atom_site_aniso_U_23
Ca(1) 0.01110 0.00990 0.00790 0.00430 -0.00090 -0.00250
Ca(2) 0.00750 0.00670 0.00680 0.00040 0.00000 0.00000
Si(1) 0.00650 0.00680 0.00660 -0.00060 -0.00100 0.00010
Si(2) 0.00630 0.00570 0.00690 0.00000 0.00000 0.00000
Be 0.00710 0.01270 0.00820 0.00030 0.00200 -0.00010
O(1) 0.00860 0.00900 0.00820 -0.00160 0.00020 0.00030
O(2) 0.00790 0.00970 0.00880 0.00260 0.00040 0.00070
O(3) 0.00940 0.00610 0.00840 -0.00040 0.00140 -0.00040
O(4) 0.00580 0.01360 0.00830 -0.00060 0.00050 0.00070
O(5) 0.02150 0.00820 0.00800 0.00130 0.00050 0.00050
O(6) 0.01020 0.01020 0.00700 0.00030 -0.00060 -0.00110

loop_
_atom_site_label
_atom_site_fract_x
_atom_site_fract_y
_atom_site_fract_z
_atom_site_U_iso_or_equiv
Ca(1) 0.06286 0.04403 0.25852 0.00960
Ca(2) 0.25000 0.75000 0.25956 0.00700
Si(1) 0.03770 0.76281 0.02968 0.00660
Si(2) 0.25000 0.25000 0.01020 0.00630
Be 0.03710 0.76740 0.52680 0.00930
O(1) 0.37330 0.60990 0.08740 0.00860
O(2) 0.10540 0.62430 0.09340 0.00880
O(3) 0.23280 0.38650 0.10100 0.00800
O(4) 0.61850 0.72720 0.09030 0.00920
O(5) 0.78980 0.46560 0.13600 0.01260
O(6) 0.96690 0.23390 0.13410 0.00910
H 0.75600 0.54800 0.18100 0.02450

loop_
_cod_related_entry_id
_cod_related_entry_database
_cod_related_entry_code
1 AMCSD 0005773
